data_4073741
loop_
_publ_author_name
'Spies, Patrick'
'Kehr, Gerald'
'Kehr, Seda'
'Fr\"ohlich, Roland'
'Erker, Gerhard'

_publ_section_title
;
 Formation and Structural and Dynamic Features of Atropisomeric
 \h2-Iminoacyl Zirconium Complexes
;
_journal_issue 23
_journal_name_full Organometallics
_journal_page_first 5612
_journal_paper_doi 10.1021/om7005968
_journal_volume 26
_journal_year 2007
_chemical_formula_sum 'C46.5 H43 Cl N P Zr'
_chemical_formula_weight 773.46
_chemical_name_systematic
; 
 ? 
;
_space_group_IT_number 2
_symmetry_cell_setting triclinic
_symmetry_space_group_name_Hall '-P 1'
_symmetry_space_group_name_H-M 'P -1'
_atom_sites_solution_hydrogens geom
_atom_sites_solution_primary direct
_atom_sites_solution_secondary difmap
_audit_creation_method SHELXL-97
_cell_angle_alpha 81.52(1)
_cell_angle_beta 79.70(1)
_cell_angle_gamma 71.34(1)
_cell_formula_units_Z 2
_cell_length_a 8.412(1)
_cell_length_b 11.119(1)
_cell_length_c 22.698(1)
_cell_measurement_reflns_used 5442
_cell_measurement_temperature 198(2)
_cell_measurement_theta_max 27.88
_cell_measurement_theta_min 0.41
_cell_volume 1969.7(3)
_computing_cell_refinement 'Collect (Nonius B.V., 1998)'
_computing_data_collection 'Collect (Nonius B.V., 1998)'
_computing_data_reduction 'Denzo-SMN (Otwinowski & Minor, 1997)'
_computing_molecular_graphics 'XP (BrukerAXS, 2000)'
_computing_publication_material 'SHELXL-97 (Sheldrick, 1997)'
_computing_structure_refinement 'SHELXL-97 (Sheldrick, 1997)'
_computing_structure_solution 'SHELXS-97 (Sheldrick, 1990)'
_diffrn_ambient_temperature 198(2)
_diffrn_measured_fraction_theta_full 0.990
_diffrn_measured_fraction_theta_max 0.990
_diffrn_measurement_device_type 'Nonius KappaCCD'
_diffrn_measurement_method '\w and \f scans'
_diffrn_radiation_monochromator graphite
_diffrn_radiation_source 'rotating anode Nonisu FR591'
_diffrn_radiation_type MoK\a
_diffrn_radiation_wavelength 0.71073
_diffrn_reflns_av_R_equivalents 0.0438
_diffrn_reflns_av_sigmaI/netI 0.0392
_diffrn_reflns_limit_h_max 11
_diffrn_reflns_limit_h_min -10
_diffrn_reflns_limit_k_max 13
_diffrn_reflns_limit_k_min -14
_diffrn_reflns_limit_l_max 29
_diffrn_reflns_limit_l_min -29
_diffrn_reflns_number 20218
_diffrn_reflns_theta_full 27.93
_diffrn_reflns_theta_max 27.93
_diffrn_reflns_theta_min 1.83
_exptl_absorpt_coefficient_mu 0.420
_exptl_absorpt_correction_T_max 0.9396
_exptl_absorpt_correction_T_min 0.8334
_exptl_absorpt_correction_type multi-scan
_exptl_absorpt_process_details 'SORTAV (Blessing, 1995 & 1997)'
_exptl_crystal_colour yellow
_exptl_crystal_density_diffrn 1.304
_exptl_crystal_density_method 'not measured'
_exptl_crystal_description plate
_exptl_crystal_F_000 802
_exptl_crystal_size_max 0.45
_exptl_crystal_size_mid 0.30
_exptl_crystal_size_min 0.15
_refine_diff_density_max 0.767
_refine_diff_density_min -0.712
_refine_diff_density_rms 0.055
_refine_ls_extinction_method none
_refine_ls_goodness_of_fit_ref 1.014
_refine_ls_hydrogen_treatment riding
_refine_ls_matrix_type full
_refine_ls_number_parameters 463
_refine_ls_number_reflns 9348
_refine_ls_number_restraints 0
_refine_ls_restrained_S_all 1.014
_refine_ls_R_factor_all 0.0447
_refine_ls_R_factor_gt 0.0378
_refine_ls_shift/su_max 0.001
_refine_ls_shift/su_mean 0.000
_refine_ls_structure_factor_coef Fsqd
_refine_ls_weighting_details 'calc w=1/[\s^2^(Fo^2^)+(0.0523P)^2^+0.9773P] where P=(Fo^2^+2Fc^2^)/3'
_refine_ls_weighting_scheme calc
_refine_ls_wR_factor_gt 0.0978
_refine_ls_wR_factor_ref 0.1028
_reflns_number_gt 8218
_reflns_number_total 9348
_reflns_threshold_expression >2sigma(I)
_cod_data_source_file om7005968-file002.cif
_cod_data_source_block erk3566(13a)
_cod_original_sg_symbol_H-M P-1
_cod_original_formula_sum 'C46.50 H43 Cl N P Zr'
_cod_database_code 4073741

loop_
_symmetry_equiv_pos_as_xyz
'x, y, z'
'-x, -y, -z'

loop_
_atom_site_label
_atom_site_type_symbol
_atom_site_fract_x
_atom_site_fract_y
_atom_site_fract_z
_atom_site_U_iso_or_equiv
_atom_site_adp_type
_atom_site_occupancy
_atom_site_symmetry_multiplicity
_atom_site_calc_flag
_atom_site_refinement_flags
_atom_site_disorder_assembly
_atom_site_disorder_group
Zr Zr 0.78682(2) 0.602794(16) 0.623455(8) 0.02936(7) Uani 1 1 d . . .
Cl Cl 0.88424(7) 0.36808(5) 0.60516(3) 0.05029(14) Uani 1 1 d . . .
P P 0.52434(6) 0.87901(4) 0.85325(2) 0.02986(11) Uani 1 1 d . . .
N1 N 0.62987(18) 0.54336(14) 0.70580(7) 0.0280(3) Uani 1 1 d . . .
C1 C 0.6225(2) 0.65704(16) 0.71051(8) 0.0266(3) Uani 1 1 d . . .
C2 C 0.5458(2) 0.75188(16) 0.75390(8) 0.0281(3) Uani 1 1 d . . .
C3 C 0.6090(2) 0.74444(16) 0.80593(8) 0.0282(3) Uani 1 1 d . . .
C4 C 0.7430(2) 0.63748(17) 0.82466(8) 0.0303(4) Uani 1 1 d . . .
C5 C 0.8591(2) 0.55288(18) 0.84248(9) 0.0330(4) Uani 1 1 d . . .
C6 C 0.5457(2) 0.45238(19) 0.74333(9) 0.0350(4) Uani 1 1 d . . .
C7 C 0.6820(3) 0.3496(3) 0.77365(14) 0.0620(7) Uani 1 1 d . . .
H7A H 0.7775 0.3136 0.7432 0.093 Uiso 1 1 calc R . .
H7B H 0.6353 0.2821 0.7946 0.093 Uiso 1 1 calc R . .
H7C H 0.7211 0.3869 0.8027 0.093 Uiso 1 1 calc R . .
C8 C 0.4799(3) 0.3934(2) 0.70030(12) 0.0515(6) Uani 1 1 d . . .
H8A H 0.5746 0.3502 0.6713 0.077 Uiso 1 1 calc R . .
H8B H 0.3971 0.4605 0.6788 0.077 Uiso 1 1 calc R . .
H8C H 0.4256 0.3316 0.7230 0.077 Uiso 1 1 calc R . .
C9 C 0.4017(4) 0.5182(3) 0.78883(13) 0.0630(8) Uani 1 1 d . . .
H9A H 0.3510 0.4553 0.8127 0.094 Uiso 1 1 calc R . .
H9B H 0.3157 0.5833 0.7679 0.094 Uiso 1 1 calc R . .
H9C H 0.4448 0.5585 0.8154 0.094 Uiso 1 1 calc R . .
C10 C 0.7139(5) 0.6312(5) 0.52012(13) 0.0986(16) Uani 1 1 d . . .
H10 H 0.7947 0.5786 0.4923 0.118 Uiso 1 1 calc R . .
C11 C 0.7122(5) 0.7476(5) 0.5316(2) 0.1076(18) Uani 1 1 d . . .
H11 H 0.7891 0.7930 0.5128 0.129 Uiso 1 1 calc R . .
C12 C 0.5760(6) 0.7878(3) 0.57611(18) 0.0904(14) Uani 1 1 d . . .
H12 H 0.5441 0.8649 0.5946 0.108 Uiso 1 1 calc R . .
C13 C 0.4988(3) 0.6981(5) 0.58797(13) 0.0796(11) Uani 1 1 d . . .
H13 H 0.3993 0.7015 0.6160 0.096 Uiso 1 1 calc R . .
C14 C 0.5824(6) 0.6030(3) 0.55465(19) 0.0861(12) Uani 1 1 d . . .
H14 H 0.5532 0.5270 0.5553 0.103 Uiso 1 1 calc R . .
C15 C 0.9703(3) 0.7441(3) 0.61750(14) 0.0571(6) Uani 1 1 d . . .
H15 H 0.9246 0.8309 0.6030 0.068 Uiso 1 1 calc R . .
C16 C 1.0663(3) 0.6448(3) 0.58212(11) 0.0540(6) Uani 1 1 d . . .
H16 H 1.0974 0.6524 0.5397 0.065 Uiso 1 1 calc R . .
C17 C 1.1077(3) 0.5325(3) 0.62085(11) 0.0487(5) Uani 1 1 d . . .
H17 H 1.1729 0.4503 0.6094 0.058 Uiso 1 1 calc R . .
C18 C 1.0357(3) 0.5627(3) 0.67984(10) 0.0458(5) Uani 1 1 d . . .
H18 H 1.0419 0.5042 0.7150 0.055 Uiso 1 1 calc R . .
C19 C 0.9537(3) 0.6935(3) 0.67759(12) 0.0514(6) Uani 1 1 d . . .
H19 H 0.8965 0.7401 0.7110 0.062 Uiso 1 1 calc R . .
C21 C 0.4223(3) 0.86948(18) 0.72884(9) 0.0354(4) Uani 1 1 d . . .
C22 C 0.4735(4) 0.9755(2) 0.70674(14) 0.0637(8) Uani 1 1 d . . .
H22 H 0.5850 0.9751 0.7095 0.076 Uiso 1 1 calc R . .
C23 C 0.3621(5) 1.0834(3) 0.68028(16) 0.0822(11) Uani 1 1 d . . .
H23 H 0.3979 1.1563 0.6654 0.099 Uiso 1 1 calc R . .
C24 C 0.2018(4) 1.0846(3) 0.67572(14) 0.0765(10) Uani 1 1 d . . .
H24 H 0.1254 1.1588 0.6585 0.092 Uiso 1 1 calc R . .
C25 C 0.1524(4) 0.9796(3) 0.69591(14) 0.0760(9) Uani 1 1 d . . .
H25 H 0.0421 0.9796 0.6916 0.091 Uiso 1 1 calc R . .
C26 C 0.2609(3) 0.8716(3) 0.72296(12) 0.0548(6) Uani 1 1 d . . .
H26 H 0.2238 0.7990 0.7374 0.066 Uiso 1 1 calc R . .
C31 C 0.7207(2) 0.90007(17) 0.86774(9) 0.0336(4) Uani 1 1 d . . .
C32 C 0.8122(3) 0.8329(2) 0.91341(12) 0.0505(6) Uani 1 1 d . . .
H32 H 0.7742 0.7700 0.9399 0.061 Uiso 1 1 calc R . .
C33 C 0.9592(4) 0.8568(3) 0.92084(18) 0.0747(9) Uani 1 1 d . . .
H33 H 1.0207 0.8109 0.9526 0.090 Uiso 1 1 calc R . .
C34 C 1.0160(3) 0.9468(3) 0.88235(18) 0.0714(9) Uani 1 1 d . . .
H34 H 1.1174 0.9622 0.8873 0.086 Uiso 1 1 calc R . .
C35 C 0.9273(4) 1.0142(3) 0.83714(14) 0.0618(7) Uani 1 1 d . . .
H35 H 0.9667 1.0765 0.8108 0.074 Uiso 1 1 calc R . .
C36 C 0.7797(3) 0.9917(2) 0.82967(11) 0.0473(5) Uani 1 1 d . . .
H36 H 0.7181 1.0392 0.7982 0.057 Uiso 1 1 calc R . .
C41 C 0.4496(2) 0.80446(18) 0.92549(9) 0.0323(4) Uani 1 1 d . . .
C42 C 0.4005(3) 0.8786(2) 0.97370(11) 0.0490(5) Uani 1 1 d . . .
H42 H 0.4175 0.9602 0.9684 0.059 Uiso 1 1 calc R . .
C43 C 0.3280(4) 0.8368(3) 1.02888(11) 0.0574(6) Uani 1 1 d . . .
H43 H 0.2970 0.8890 1.0612 0.069 Uiso 1 1 calc R . .
C44 C 0.3002(3) 0.7195(3) 1.03737(11) 0.0524(6) Uani 1 1 d . . .
H44 H 0.2496 0.6904 1.0753 0.063 Uiso 1 1 calc R . .
C45 C 0.3465(3) 0.6454(2) 0.99032(12) 0.0514(5) Uani 1 1 d . . .
H45 H 0.3265 0.5649 0.9957 0.062 Uiso 1 1 calc R . .
C46 C 0.4221(3) 0.6862(2) 0.93496(10) 0.0426(5) Uani 1 1 d . . .
H46 H 0.4553 0.6326 0.9032 0.051 Uiso 1 1 calc R . .
C51 C 0.9987(2) 0.45118(18) 0.86297(9) 0.0336(4) Uani 1 1 d . . .
C52 C 1.0681(2) 0.34047(19) 0.83316(11) 0.0396(4) Uani 1 1 d . . .
H52 H 1.0222 0.3321 0.7992 0.048 Uiso 1 1 calc R . .
C53 C 1.2035(3) 0.2429(2) 0.85293(13) 0.0493(6) Uani 1 1 d . . .
H53 H 1.2493 0.1675 0.8328 0.059 Uiso 1 1 calc R . .
C54 C 1.2714(3) 0.2555(2) 0.90187(13) 0.0566(7) Uani 1 1 d . . .
H54 H 1.3644 0.1888 0.9153 0.068 Uiso 1 1 calc R . .
C55 C 1.2051(3) 0.3644(2) 0.93133(12) 0.0551(6) Uani 1 1 d . . .
H55 H 1.2530 0.3725 0.9649 0.066 Uiso 1 1 calc R . .
C56 C 1.0685(3) 0.4625(2) 0.91233(10) 0.0429(5) Uani 1 1 d . . .
H56 H 1.0228 0.5372 0.9330 0.051 Uiso 1 1 calc R . .
C101 C 1.1574(6) 0.9216(3) 0.47840(16) 0.0830(10) Uani 0.50 1 d P A 1
C102 C 1.1375(6) 0.9867(3) 0.52859(16) 0.0835(10) Uani 0.50 1 d P . 1
H102 H 1.2320 0.9768 0.5483 0.100 Uiso 0.50 1 calc PR . 1
C103 C 1.0165(6) 0.9365(3) 0.45106(15) 0.0776(10) Uani 0.50 1 d P . 1
H103 H 1.0289 0.8915 0.4172 0.093 Uiso 0.50 1 calc PR . 1
C107 C 1.3133(8) 0.8489(7) 0.4545(3) 0.0708(16) Uani 0.50 1 d P A 1
H10A H 1.3384 0.7629 0.4756 0.106 Uiso 0.50 1 calc PR A 1
H10B H 1.3994 0.8876 0.4590 0.106 Uiso 0.50 1 calc PR A 1
H10C H 1.3139 0.8439 0.4117 0.106 Uiso 0.50 1 calc PR A 1
C104 C 1.1574(6) 0.9216(3) 0.47840(16) 0.0830(10) Uani 0.50 1 d P B 2
H104 H 1.2655 0.8681 0.4632 0.100 Uiso 0.50 1 calc PR B 2
C105 C 1.1375(6) 0.9867(3) 0.52859(16) 0.0835(10) Uani 0.50 1 d P . 2
H105 H 1.2320 0.9768 0.5483 0.100 Uiso 0.50 1 calc PR . 2
C106 C 1.0165(6) 0.9365(3) 0.45106(15) 0.0776(10) Uani 0.50 1 d P . 2
H106 H 1.0289 0.8915 0.4172 0.093 Uiso 0.50 1 calc PR . 2

loop_
_atom_site_aniso_label
_atom_site_aniso_U_11
_atom_site_aniso_U_22
_atom_site_aniso_U_33
_atom_site_aniso_U_23
_atom_site_aniso_U_13
_atom_site_aniso_U_12
Zr 0.02840(10) 0.03007(10) 0.02817(10) -0.00503(7) -0.00340(7) -0.00613(7)
Cl 0.0515(3) 0.0345(3) 0.0576(3) -0.0170(2) -0.0021(2) -0.0004(2)
P 0.0312(2) 0.0253(2) 0.0313(2) -0.00730(17) -0.00755(18) -0.00244(17)
N1 0.0283(7) 0.0282(7) 0.0293(7) -0.0042(6) -0.0059(6) -0.0094(6)
C1 0.0236(8) 0.0288(8) 0.0270(8) -0.0042(6) -0.0066(6) -0.0051(6)
C2 0.0281(8) 0.0267(8) 0.0292(9) -0.0043(7) -0.0049(6) -0.0065(6)
C3 0.0286(8) 0.0264(8) 0.0279(8) -0.0057(7) -0.0051(6) -0.0039(6)
C4 0.0316(9) 0.0295(8) 0.0292(9) -0.0083(7) -0.0041(7) -0.0060(7)
C5 0.0321(9) 0.0314(9) 0.0336(9) -0.0046(7) -0.0044(7) -0.0063(7)
C6 0.0364(9) 0.0341(9) 0.0402(10) -0.0012(8) -0.0073(8) -0.0187(8)
C7 0.0621(15) 0.0525(14) 0.0791(19) 0.0287(13) -0.0328(14) -0.0310(12)
C8 0.0519(13) 0.0581(14) 0.0596(15) -0.0126(11) -0.0109(11) -0.0329(11)
C9 0.0695(17) 0.0639(16) 0.0636(17) -0.0205(13) 0.0255(13) -0.0438(14)
C10 0.101(3) 0.117(3) 0.0286(13) -0.0165(17) -0.0180(15) 0.043(2)
C11 0.080(2) 0.140(4) 0.110(3) 0.091(3) -0.058(2) -0.065(3)
C12 0.125(3) 0.0456(15) 0.095(3) -0.0212(16) -0.083(3) 0.0250(18)
C13 0.0416(14) 0.141(3) 0.0389(14) 0.0110(18) -0.0182(11) -0.0055(17)
C14 0.131(3) 0.0677(19) 0.087(3) 0.0150(18) -0.081(3) -0.042(2)
C15 0.0463(13) 0.0533(14) 0.0770(18) 0.0037(13) -0.0086(12) -0.0270(11)
C16 0.0408(12) 0.0791(17) 0.0419(12) 0.0033(12) 0.0008(9) -0.0254(12)
C17 0.0282(10) 0.0663(15) 0.0480(13) -0.0077(11) -0.0031(9) -0.0097(9)
C18 0.0336(10) 0.0698(15) 0.0361(11) 0.0016(10) -0.0083(8) -0.0196(10)
C19 0.0384(11) 0.0667(15) 0.0589(15) -0.0204(12) -0.0005(10) -0.0266(11)
C21 0.0414(10) 0.0311(9) 0.0294(9) -0.0086(7) -0.0123(8) 0.0016(7)
C22 0.0859(19) 0.0364(12) 0.0784(19) 0.0077(12) -0.0478(16) -0.0180(12)
C23 0.137(3) 0.0321(12) 0.086(2) 0.0052(13) -0.066(2) -0.0150(15)
C24 0.098(2) 0.0505(15) 0.0600(17) -0.0150(13) -0.0428(16) 0.0287(15)
C25 0.0479(15) 0.090(2) 0.0651(18) 0.0024(16) -0.0199(13) 0.0161(14)
C26 0.0378(11) 0.0627(15) 0.0524(14) 0.0047(11) -0.0114(10) -0.0011(10)
C31 0.0333(9) 0.0282(9) 0.0390(10) -0.0115(8) -0.0038(8) -0.0059(7)
C32 0.0477(12) 0.0386(11) 0.0694(16) 0.0050(10) -0.0280(11) -0.0128(9)
C33 0.0531(15) 0.0549(15) 0.122(3) 0.0025(16) -0.0505(17) -0.0095(12)
C34 0.0350(12) 0.0591(16) 0.126(3) -0.0227(17) -0.0099(14) -0.0169(11)
C35 0.0576(15) 0.0662(17) 0.0697(18) -0.0202(14) 0.0109(13) -0.0347(13)
C36 0.0585(13) 0.0477(12) 0.0412(12) -0.0097(9) 0.0002(10) -0.0249(10)
C41 0.0292(9) 0.0336(9) 0.0331(9) -0.0087(7) -0.0051(7) -0.0055(7)
C42 0.0646(14) 0.0442(12) 0.0409(12) -0.0159(9) 0.0012(10) -0.0195(11)
C43 0.0731(17) 0.0626(15) 0.0384(12) -0.0193(11) 0.0059(11) -0.0244(13)
C44 0.0518(13) 0.0662(15) 0.0370(12) -0.0039(11) 0.0038(10) -0.0208(11)
C45 0.0568(14) 0.0475(13) 0.0527(14) -0.0043(10) -0.0001(11) -0.0237(11)
C46 0.0490(12) 0.0362(10) 0.0435(12) -0.0118(9) 0.0003(9) -0.0144(9)
C51 0.0285(9) 0.0310(9) 0.0373(10) 0.0036(7) -0.0044(7) -0.0064(7)
C52 0.0324(9) 0.0314(9) 0.0548(13) -0.0038(9) -0.0066(8) -0.0091(7)
C53 0.0366(11) 0.0282(10) 0.0795(17) -0.0001(10) -0.0092(11) -0.0064(8)
C54 0.0435(12) 0.0385(12) 0.0800(18) 0.0187(12) -0.0230(12) -0.0048(9)
C55 0.0574(14) 0.0549(14) 0.0509(14) 0.0147(11) -0.0262(11) -0.0126(11)
C56 0.0450(11) 0.0424(11) 0.0361(11) 0.0025(8) -0.0102(9) -0.0064(9)
C101 0.132(3) 0.0464(15) 0.068(2) 0.0043(14) 0.000(2) -0.0352(18)
C102 0.131(3) 0.0515(17) 0.072(2) 0.0001(15) -0.016(2) -0.0353(19)
C103 0.133(3) 0.0495(16) 0.0604(18) -0.0007(13) -0.0250(19) -0.0369(18)
C107 0.070(4) 0.084(4) 0.063(4) 0.009(3) -0.024(3) -0.028(3)
C104 0.132(3) 0.0464(15) 0.068(2) 0.0043(14) 0.000(2) -0.0352(18)
C105 0.131(3) 0.0515(17) 0.072(2) 0.0001(15) -0.016(2) -0.0353(19)
C106 0.133(3) 0.0495(16) 0.0604(18) -0.0007(13) -0.0250(19) -0.0369(18)

loop_
_atom_type_symbol
_atom_type_description
_atom_type_scat_dispersion_real
_atom_type_scat_dispersion_imag
_atom_type_scat_source
C C 0.0033 0.0016 'International Tables Vol C Tables 4.2.6.8 and 6.1.1.4'
H H 0.0000 0.0000 'International Tables Vol C Tables 4.2.6.8 and 6.1.1.4'
N N 0.0061 0.0033 'International Tables Vol C Tables 4.2.6.8 and 6.1.1.4'
P P 0.1023 0.0942 'International Tables Vol C Tables 4.2.6.8 and 6.1.1.4'
Cl Cl 0.1484 0.1585 'International Tables Vol C Tables 4.2.6.8 and 6.1.1.4'
Zr Zr -2.9673 0.5597 'International Tables Vol C Tables 4.2.6.8 and 6.1.1.4'

loop_
_geom_angle_atom_site_label_1
_geom_angle_atom_site_label_2
_geom_angle_atom_site_label_3
_geom_angle
_geom_angle_site_symmetry_1
N1 Zr C1 32.85(6) .
N1 Zr C10 124.32(14) .
C1 Zr C10 130.49(10) .
N1 Zr C11 132.57(11) .
C1 Zr C11 117.14(15) .
C10 Zr C11 31.63(15) .
N1 Zr C12 102.31(14) .
C1 Zr C12 85.29(12) .
C10 Zr C12 52.40(11) .
C11 Zr C12 32.37(14) .
N1 Zr C15 126.45(8) .
C1 Zr C15 98.46(8) .
C10 Zr C15 103.67(16) .
C11 Zr C15 78.45(12) .
C12 Zr C15 88.00(13) .
N1 Zr C14 93.46(12) .
C1 Zr C14 104.35(13) .
C10 Zr C14 30.90(14) .
C11 Zr C14 51.48(12) .
C12 Zr C14 51.08(11) .
C15 Zr C14 129.93(11) .
N1 Zr C19 96.20(7) .
C1 Zr C19 74.47(7) .
C10 Zr C19 135.85(16) .
C11 Zr C19 108.38(13) .
C12 Zr C19 106.87(11) .
C15 Zr C19 32.22(9) .
C14 Zr C19 157.54(10) .
N1 Zr C16 145.05(7) .
C1 Zr C16 127.59(8) .
C10 Zr C16 90.33(14) .
C11 Zr C16 78.88(10) .
C12 Zr C16 103.10(15) .
C15 Zr C16 32.38(9) .
C14 Zr C16 121.22(13) .
C19 Zr C16 53.42(8) .
N1 Zr C18 91.84(6) .
C1 Zr C18 86.21(7) .
C10 Zr C18 141.77(12) .
C11 Zr C18 129.70(9) .
C12 Zr C18 138.38(11) .
C15 Zr C18 53.24(9) .
C14 Zr C18 167.37(12) .
C19 Zr C18 31.98(8) .
C16 Zr C18 53.36(8) .
N1 Zr C13 81.79(8) .
C1 Zr C13 79.46(8) .
C10 Zr C13 51.05(11) .
C11 Zr C13 51.53(11) .
C12 Zr C13 30.57(13) .
C15 Zr C13 118.48(13) .
C14 Zr C13 30.35(13) .
C19 Zr C13 131.98(13) .
C16 Zr C13 130.16(10) .
C18 Zr C13 162.27(12) .
N1 Zr Cl 85.07(4) .
C1 Zr Cl 117.34(5) .
C10 Zr Cl 82.47(11) .
C11 Zr Cl 112.89(15) .
C12 Zr Cl 130.10(7) .
C15 Zr Cl 126.91(7) .
C14 Zr Cl 79.50(9) .
C19 Zr Cl 121.46(6) .
C16 Zr Cl 96.43(7) .
C18 Zr Cl 89.56(6) .
C13 Zr Cl 106.24(12) .
C41 P C31 102.34(9) .
C41 P C3 102.96(8) .
C31 P C3 101.05(8) .
C1 N1 C6 132.95(16) .
C1 N1 Zr 73.92(10) .
C6 N1 Zr 152.87(12) .
N1 C1 C2 137.89(17) .
N1 C1 Zr 73.22(10) .
C2 C1 Zr 148.85(13) .
C3 C2 C1 122.09(15) .
C3 C2 C21 123.44(16) .
C1 C2 C21 112.94(15) .
C2 C3 C4 122.22(16) .
C2 C3 P 119.49(13) .
C4 C3 P 118.27(13) .
C5 C4 C3 175.5(2) .
C4 C5 C51 179.2(2) .
N1 C6 C9 112.02(17) .
N1 C6 C8 106.70(17) .
C9 C6 C8 110.15(19) .
N1 C6 C7 106.88(16) .
C9 C6 C7 111.5(2) .
C8 C6 C7 109.4(2) .
C14 C10 C11 108.1(3) .
C14 C10 Zr 76.25(17) .
C11 C10 Zr 74.3(2) .
C10 C11 C12 106.5(3) .
C10 C11 Zr 74.02(17) .
C12 C11 Zr 74.26(18) .
C13 C12 C11 107.1(3) .
C13 C12 Zr 76.53(17) .
C11 C12 Zr 73.37(16) .
C14 C13 C12 109.3(3) .
C14 C13 Zr 74.08(17) .
C12 C13 Zr 72.90(16) .
C13 C14 C10 109.0(3) .
C13 C14 Zr 75.57(16) .
C10 C14 Zr 72.85(19) .
C19 C15 C16 108.5(2) .
C19 C15 Zr 74.69(13) .
C16 C15 Zr 74.79(14) .
C17 C16 C15 107.4(2) .
C17 C16 Zr 74.75(13) .
C15 C16 Zr 72.83(13) .
C16 C17 C18 108.0(2) .
C16 C17 Zr 73.27(13) .
C18 C17 Zr 73.18(12) .
C19 C18 C17 108.0(2) .
C19 C18 Zr 73.81(13) .
C17 C18 Zr 74.63(12) .
C18 C19 C15 108.0(2) .
C18 C19 Zr 74.21(13) .
C15 C19 Zr 73.09(14) .
C22 C21 C26 118.7(2) .
C22 C21 C2 119.7(2) .
C26 C21 C2 121.4(2) .
C21 C22 C23 120.2(3) .
C24 C23 C22 120.3(3) .
C25 C24 C23 119.6(2) .
C24 C25 C26 120.9(3) .
C21 C26 C25 120.2(3) .
C32 C31 C36 118.4(2) .
C32 C31 P 124.95(16) .
C36 C31 P 116.62(16) .
C31 C32 C33 120.5(2) .
C34 C33 C32 120.1(3) .
C35 C34 C33 120.3(2) .
C34 C35 C36 120.0(3) .
C35 C36 C31 120.7(2) .
C46 C41 C42 117.4(2) .
C46 C41 P 125.71(15) .
C42 C41 P 116.55(16) .
C43 C42 C41 121.7(2) .
C42 C43 C44 120.1(2) .
C45 C44 C43 119.1(2) .
C44 C45 C46 121.0(2) .
C45 C46 C41 120.7(2) .
C56 C51 C52 119.13(18) .
C56 C51 C5 120.27(18) .
C52 C51 C5 120.59(19) .
C53 C52 C51 120.4(2) .
C54 C53 C52 119.9(2) .
C55 C54 C53 120.3(2) .
C54 C55 C56 120.4(2) .
C55 C56 C51 119.9(2) .
C107 C101 C103 119.9(4) .
C107 C101 C102 121.2(5) .
C103 C101 C102 118.8(4) .
C103 C102 C101 119.7(4) 2_776
C102 C103 C101 121.5(3) 2_776

loop_
_geom_bond_atom_site_label_1
_geom_bond_atom_site_label_2
_geom_bond_distance
_geom_bond_site_symmetry_2
Zr N1 2.2326(15) .
Zr C1 2.2407(17) .
Zr C10 2.480(3) .
Zr C11 2.484(3) .
Zr C12 2.495(3) .
Zr C15 2.507(2) .
Zr C14 2.521(3) .
Zr C19 2.527(2) .
Zr C16 2.532(2) .
Zr C18 2.532(2) .
Zr C13 2.539(3) .
Zr Cl 2.5464(6) .
P C41 1.826(2) .
P C31 1.8317(19) .
P C3 1.8489(18) .
N1 C1 1.265(2) .
N1 C6 1.496(2) .
C1 C2 1.463(2) .
C2 C3 1.361(2) .
C2 C21 1.495(2) .
C3 C4 1.425(2) .
C4 C5 1.201(3) .
C5 C51 1.437(3) .
C6 C9 1.509(3) .
C6 C8 1.518(3) .
C6 C7 1.518(3) .
C10 C14 1.333(6) .
C10 C11 1.353(6) .
C11 C12 1.388(6) .
C12 C13 1.328(5) .
C13 C14 1.324(5) .
C15 C19 1.397(4) .
C15 C16 1.405(4) .
C16 C17 1.400(4) .
C17 C18 1.409(3) .
C18 C19 1.394(4) .
C21 C22 1.378(3) .
C21 C26 1.380(3) .
C22 C23 1.395(4) .
C23 C24 1.367(5) .
C24 C25 1.353(5) .
C25 C26 1.391(4) .
C31 C32 1.384(3) .
C31 C36 1.394(3) .
C32 C33 1.387(3) .
C33 C34 1.376(5) .
C34 C35 1.364(5) .
C35 C36 1.385(4) .
C41 C46 1.387(3) .
C41 C42 1.391(3) .
C42 C43 1.376(3) .
C43 C44 1.377(4) .
C44 C45 1.370(3) .
C45 C46 1.385(3) .
C51 C56 1.393(3) .
C51 C52 1.400(3) .
C52 C53 1.387(3) .
C53 C54 1.380(4) .
C54 C55 1.378(4) .
C55 C56 1.390(3) .
C101 C107 1.366(7) .
C101 C103 1.387(5) .
C101 C102 1.395(5) .
C102 C103 1.348(5) 2_776
C103 C102 1.348(5) 2_776

loop_
_geom_torsion_atom_site_label_1
_geom_torsion_atom_site_label_2
_geom_torsion_atom_site_label_3
_geom_torsion_atom_site_label_4
_geom_torsion
_geom_torsion_site_symmetry_4
C10 Zr N1 C1 -113.09(15) .
C11 Zr N1 C1 -73.7(2) .
C12 Zr N1 C1 -60.47(12) .
C15 Zr N1 C1 36.23(14) .
C14 Zr N1 C1 -111.34(13) .
C19 Zr N1 C1 48.35(12) .
C16 Zr N1 C1 75.35(17) .
C18 Zr N1 C1 80.12(11) .
C13 Zr N1 C1 -83.26(15) .
Cl Zr N1 C1 169.52(10) .
C1 Zr N1 C6 173.1(3) .
C10 Zr N1 C6 60.0(3) .
C11 Zr N1 C6 99.4(3) .
C12 Zr N1 C6 112.6(3) .
C15 Zr N1 C6 -150.7(2) .
C14 Zr N1 C6 61.7(3) .
C19 Zr N1 C6 -138.6(3) .
C16 Zr N1 C6 -111.6(3) .
C18 Zr N1 C6 -106.8(3) .
C13 Zr N1 C6 89.8(3) .
Cl Zr N1 C6 -17.4(3) .
C6 N1 C1 C2 6.1(4) .
Zr N1 C1 C2 -178.2(2) .
C6 N1 C1 Zr -175.69(19) .
C10 Zr C1 N1 92.5(2) .
C11 Zr C1 N1 127.42(14) .
C12 Zr C1 N1 121.47(14) .
C15 Zr C1 N1 -151.27(11) .
C14 Zr C1 N1 73.67(12) .
C19 Zr C1 N1 -129.56(12) .
C16 Zr C1 N1 -135.62(11) .
C18 Zr C1 N1 -99.31(11) .
C13 Zr C1 N1 91.17(15) .
Cl Zr C1 N1 -11.77(11) .
N1 Zr C1 C2 177.7(3) .
C10 Zr C1 C2 -89.7(3) .
C11 Zr C1 C2 -54.8(3) .
C12 Zr C1 C2 -60.8(3) .
C15 Zr C1 C2 26.5(2) .
C14 Zr C1 C2 -108.6(2) .
C19 Zr C1 C2 48.2(2) .
C16 Zr C1 C2 42.1(3) .
C18 Zr C1 C2 78.4(2) .
C13 Zr C1 C2 -91.1(3) .
Cl Zr C1 C2 166.0(2) .
N1 C1 C2 C3 74.8(3) .
Zr C1 C2 C3 -102.0(3) .
N1 C1 C2 C21 -118.9(2) .
Zr C1 C2 C21 64.3(3) .
C1 C2 C3 C4 -6.5(3) .
C21 C2 C3 C4 -171.44(18) .
C1 C2 C3 P 171.48(13) .
C21 C2 C3 P 6.6(3) .
C41 P C3 C2 122.42(16) .
C31 P C3 C2 -132.01(16) .
C41 P C3 C4 -59.47(16) .
C31 P C3 C4 46.10(16) .
C2 C3 C4 C5 151(3) .
P C3 C4 C5 -27(3) .
C3 C4 C5 C51 -131(14) .
C1 N1 C6 C9 12.8(3) .
Zr N1 C6 C9 -158.1(2) .
C1 N1 C6 C8 133.4(2) .
Zr N1 C6 C8 -37.5(3) .
C1 N1 C6 C7 -109.6(2) .
Zr N1 C6 C7 79.5(3) .
N1 Zr C10 C14 3.4(3) .
C1 Zr C10 C14 -37.6(3) .
C11 Zr C10 C14 -113.6(3) .
C12 Zr C10 C14 -75.1(2) .
C15 Zr C10 C14 -151.6(3) .
C19 Zr C10 C14 -149.6(2) .
C16 Zr C10 C14 178.6(3) .
C18 Zr C10 C14 161.7(2) .
C13 Zr C10 C14 -35.9(2) .
Cl Zr C10 C14 82.1(3) .
N1 Zr C10 C11 117.0(3) .
C1 Zr C10 C11 76.0(4) .
C12 Zr C10 C11 38.5(2) .
C15 Zr C10 C11 -38.0(3) .
C14 Zr C10 C11 113.6(3) .
C19 Zr C10 C11 -36.0(3) .
C16 Zr C10 C11 -67.8(3) .
C18 Zr C10 C11 -84.7(3) .
C13 Zr C10 C11 77.7(3) .
Cl Zr C10 C11 -164.3(3) .
C14 C10 C11 C12 1.7(4) .
Zr C10 C11 C12 -67.7(2) .
C14 C10 C11 Zr 69.4(2) .
N1 Zr C11 C10 -88.2(4) .
C1 Zr C11 C10 -124.0(3) .
C12 Zr C11 C10 -112.9(3) .
C15 Zr C11 C10 142.3(3) .
C14 Zr C11 C10 -37.0(2) .
C19 Zr C11 C10 154.4(3) .
C16 Zr C11 C10 109.3(3) .
C18 Zr C11 C10 126.8(2) .
C13 Zr C11 C10 -76.1(3) .
Cl Zr C11 C10 16.9(3) .
N1 Zr C11 C12 24.7(4) .
C1 Zr C11 C12 -11.1(3) .
C10 Zr C11 C12 112.9(3) .
C15 Zr C11 C12 -104.8(3) .
C14 Zr C11 C12 75.9(2) .
C19 Zr C11 C12 -92.7(3) .
C16 Zr C11 C12 -137.9(3) .
C18 Zr C11 C12 -120.3(2) .
C13 Zr C11 C12 36.8(2) .
Cl Zr C11 C12 129.8(3) .
C10 C11 C12 C13 -2.2(3) .
Zr C11 C12 C13 -69.8(2) .
C10 C11 C12 Zr 67.5(2) .
N1 Zr C12 C13 -48.9(2) .
C1 Zr C12 C13 -77.2(2) .
C10 Zr C12 C13 75.1(2) .
C11 Zr C12 C13 112.7(3) .
C15 Zr C12 C13 -175.9(2) .
C14 Zr C12 C13 35.5(2) .
C19 Zr C12 C13 -149.4(2) .
C16 Zr C12 C13 155.3(2) .
C18 Zr C12 C13 -156.10(18) .
Cl Zr C12 C13 45.0(3) .
N1 Zr C12 C11 -161.7(3) .
C1 Zr C12 C11 170.1(3) .
C10 Zr C12 C11 -37.6(2) .
C15 Zr C12 C11 71.4(3) .
C14 Zr C12 C11 -77.2(3) .
C19 Zr C12 C11 97.9(3) .
C16 Zr C12 C11 42.5(3) .
C18 Zr C12 C11 91.2(3) .
C13 Zr C12 C11 -112.7(3) .
Cl Zr C12 C11 -67.7(4) .
C11 C12 C13 C14 1.9(3) .
Zr C12 C13 C14 -65.7(2) .
C11 C12 C13 Zr 67.6(2) .
N1 Zr C13 C14 -111.6(3) .
C1 Zr C13 C14 -144.8(3) .
C10 Zr C13 C14 36.6(2) .
C11 Zr C13 C14 77.4(3) .
C12 Zr C13 C14 116.5(3) .
C15 Zr C13 C14 121.2(3) .
C19 Zr C13 C14 157.5(2) .
C16 Zr C13 C14 84.3(3) .
C18 Zr C13 C14 178.6(3) .
Cl Zr C13 C14 -29.2(3) .
N1 Zr C13 C12 131.9(3) .
C1 Zr C13 C12 98.7(3) .
C10 Zr C13 C12 -80.0(3) .
C11 Zr C13 C12 -39.1(2) .
C15 Zr C13 C12 4.7(3) .
C14 Zr C13 C12 -116.5(3) .
C19 Zr C13 C12 40.9(3) .
C16 Zr C13 C12 -32.2(3) .
C18 Zr C13 C12 62.1(4) .
Cl Zr C13 C12 -145.7(2) .
C12 C13 C14 C10 -0.8(3) .
Zr C13 C14 C10 -65.8(2) .
C12 C13 C14 Zr 64.9(2) .
C11 C10 C14 C13 -0.6(4) .
Zr C10 C14 C13 67.5(2) .
C11 C10 C14 Zr -68.2(2) .
N1 Zr C14 C13 67.3(3) .
C1 Zr C14 C13 35.8(3) .
C10 Zr C14 C13 -115.5(3) .
C11 Zr C14 C13 -77.6(3) .
C12 Zr C14 C13 -35.8(2) .
C15 Zr C14 C13 -78.5(3) .
C19 Zr C14 C13 -48.2(5) .
C16 Zr C14 C13 -117.2(3) .
C18 Zr C14 C13 -178.1(4) .
Cl Zr C14 C13 151.6(3) .
N1 Zr C14 C10 -177.2(3) .
C1 Zr C14 C10 151.4(3) .
C11 Zr C14 C10 37.9(2) .
C12 Zr C14 C10 79.8(3) .
C15 Zr C14 C10 37.0(3) .
C19 Zr C14 C10 67.4(5) .
C16 Zr C14 C10 -1.7(3) .
C18 Zr C14 C10 -62.5(5) .
C13 Zr C14 C10 115.5(3) .
Cl Zr C14 C10 -92.9(3) .
N1 Zr C15 C19 23.04(19) .
C1 Zr C15 C19 41.96(16) .
C10 Zr C15 C19 177.34(16) .
C11 Zr C15 C19 158.1(2) .
C12 Zr C15 C19 126.89(18) .
C14 Zr C15 C19 158.78(19) .
C16 Zr C15 C19 -114.5(2) .
C18 Zr C15 C19 -36.83(14) .
C13 Zr C15 C19 124.50(16) .
Cl Zr C15 C19 -91.86(16) .
N1 Zr C15 C16 137.57(14) .
C1 Zr C15 C16 156.48(15) .
C10 Zr C15 C16 -68.14(17) .
C11 Zr C15 C16 -87.4(2) .
C12 Zr C15 C16 -118.59(18) .
C14 Zr C15 C16 -86.7(2) .
C19 Zr C15 C16 114.5(2) .
C18 Zr C15 C16 77.69(16) .
C13 Zr C15 C16 -120.98(17) .
Cl Zr C15 C16 22.66(19) .
C19 C15 C16 C17 0.4(3) .
Zr C15 C16 C17 -67.32(17) .
C19 C15 C16 Zr 67.70(16) .
N1 Zr C16 C17 42.8(2) .
C1 Zr C16 C17 84.29(17) .
C10 Zr C16 C17 -130.24(18) .
C11 Zr C16 C17 -159.9(2) .
C12 Zr C16 C17 178.45(16) .
C15 Zr C16 C17 114.2(2) .
C14 Zr C16 C17 -129.38(17) .
C19 Zr C16 C17 77.00(17) .
C18 Zr C16 C17 36.86(15) .
C13 Zr C16 C17 -165.38(18) .
Cl Zr C16 C17 -47.78(15) .
N1 Zr C16 C15 -71.4(2) .
C1 Zr C16 C15 -29.87(19) .
C10 Zr C16 C15 115.60(18) .
C11 Zr C16 C15 85.9(2) .
C12 Zr C16 C15 64.29(18) .
C14 Zr C16 C15 116.46(18) .
C19 Zr C16 C15 -37.16(16) .
C18 Zr C16 C15 -77.30(17) .
C13 Zr C16 C15 80.5(2) .
Cl Zr C16 C15 -161.94(15) .
C15 C16 C17 C18 0.6(3) .
Zr C16 C17 C18 -65.44(15) .
C15 C16 C17 Zr 66.02(16) .
N1 Zr C17 C16 -153.79(14) .
C1 Zr C17 C16 -116.32(15) .
C10 Zr C17 C16 54.5(2) .
C11 Zr C17 C16 20.9(2) .
C12 Zr C17 C16 -2.1(2) .
C15 Zr C17 C16 -37.66(16) .
C14 Zr C17 C16 74.3(2) .
C19 Zr C17 C16 -78.28(17) .
C18 Zr C17 C16 -115.4(2) .
C13 Zr C17 C16 34.0(4) .
Cl Zr C17 C16 130.37(16) .
N1 Zr C17 C18 -38.40(17) .
C1 Zr C17 C18 -0.93(18) .
C10 Zr C17 C18 169.88(19) .
C11 Zr C17 C18 136.3(2) .
C12 Zr C17 C18 113.25(17) .
C15 Zr C17 C18 77.73(17) .
C14 Zr C17 C18 -170.30(16) .
C19 Zr C17 C18 37.11(15) .
C16 Zr C17 C18 115.4(2) .
C13 Zr C17 C18 149.4(4) .
Cl Zr C17 C18 -114.24(15) .
C16 C17 C18 C19 -1.3(3) .
Zr C17 C18 C19 -66.83(15) .
C16 C17 C18 Zr 65.49(16) .
N1 Zr C18 C19 -98.77(14) .
C1 Zr C18 C19 -66.38(14) .
C10 Zr C18 C19 99.0(2) .
C11 Zr C18 C19 56.2(3) .
C12 Zr C18 C19 12.2(2) .
C15 Zr C18 C19 37.12(15) .
C14 Zr C18 C19 146.4(5) .
C16 Zr C18 C19 77.82(16) .
C13 Zr C18 C19 -30.4(4) .
Cl Zr C18 C19 176.18(14) .
N1 Zr C18 C17 146.80(15) .
C1 Zr C18 C17 179.18(16) .
C10 Zr C18 C17 -15.5(3) .
C11 Zr C18 C17 -58.2(3) .
C12 Zr C18 C17 -102.3(2) .
C15 Zr C18 C17 -77.32(17) .
C14 Zr C18 C17 32.0(5) .
C19 Zr C18 C17 -114.4(2) .
C16 Zr C18 C17 -36.61(15) .
C13 Zr C18 C17 -144.8(3) .
Cl Zr C18 C17 61.75(15) .
C17 C18 C19 C15 1.6(2) .
Zr C18 C19 C15 -65.81(16) .
C17 C18 C19 Zr 67.38(15) .
C16 C15 C19 C18 -1.2(3) .
Zr C15 C19 C18 66.55(15) .
C16 C15 C19 Zr -67.77(17) .
N1 Zr C19 C18 83.52(14) .
C1 Zr C19 C18 108.40(15) .
C10 Zr C19 C18 -118.66(17) .
C11 Zr C19 C18 -137.62(19) .
C12 Zr C19 C18 -171.59(18) .
C15 Zr C19 C18 -114.9(2) .
C14 Zr C19 C18 -161.5(3) .
C16 Zr C19 C18 -77.59(15) .
C13 Zr C19 C18 168.03(14) .
Cl Zr C19 C18 -4.48(16) .
N1 Zr C19 C15 -161.54(15) .
C1 Zr C19 C15 -136.66(17) .
C10 Zr C19 C15 -3.7(2) .
C11 Zr C19 C15 -22.7(2) .
C12 Zr C19 C15 -56.6(2) .
C14 Zr C19 C15 -46.6(4) .
C16 Zr C19 C15 37.36(15) .
C18 Zr C19 C15 114.9(2) .
C13 Zr C19 C15 -77.02(19) .
Cl Zr C19 C15 110.47(15) .
C3 C2 C21 C22 68.6(3) .
C1 C2 C21 C22 -97.5(2) .
C3 C2 C21 C26 -116.5(2) .
C1 C2 C21 C26 77.4(2) .
C26 C21 C22 C23 1.5(4) .
C2 C21 C22 C23 176.5(3) .
C21 C22 C23 C24 -0.4(5) .
C22 C23 C24 C25 -1.3(5) .
C23 C24 C25 C26 2.0(5) .
C22 C21 C26 C25 -0.8(4) .
C2 C21 C26 C25 -175.8(2) .
C24 C25 C26 C21 -0.9(5) .
C41 P C31 C32 20.8(2) .
C3 P C31 C32 -85.3(2) .
C41 P C31 C36 -158.80(15) .
C3 P C31 C36 95.14(16) .
C36 C31 C32 C33 0.0(4) .
P C31 C32 C33 -179.5(2) .
C31 C32 C33 C34 -0.6(5) .
C32 C33 C34 C35 0.8(5) .
C33 C34 C35 C36 -0.3(5) .
C34 C35 C36 C31 -0.4(4) .
C32 C31 C36 C35 0.5(3) .
P C31 C36 C35 -179.93(19) .
C31 P C41 C46 -120.47(18) .
C3 P C41 C46 -15.9(2) .
C31 P C41 C42 66.27(18) .
C3 P C41 C42 170.85(17) .
C46 C41 C42 C43 0.3(4) .
P C41 C42 C43 174.1(2) .
C41 C42 C43 C44 -0.8(4) .
C42 C43 C44 C45 0.3(4) .
C43 C44 C45 C46 0.7(4) .
C44 C45 C46 C41 -1.3(4) .
C42 C41 C46 C45 0.8(3) .
P C41 C46 C45 -172.42(18) .
C4 C5 C51 C56 151(15) .
C4 C5 C51 C52 -28(16) .
C56 C51 C52 C53 0.6(3) .
C5 C51 C52 C53 179.64(19) .
C51 C52 C53 C54 -0.7(3) .
C52 C53 C54 C55 0.2(4) .
C53 C54 C55 C56 0.3(4) .
C54 C55 C56 C51 -0.4(4) .
C52 C51 C56 C55 -0.1(3) .
C5 C51 C56 C55 -179.1(2) .
C107 C101 C102 C103 176.2(4) 2_776
C103 C101 C102 C103 -0.9(5) 2_776
C107 C101 C103 C102 -176.2(4) 2_776
C102 C101 C103 C102 0.9(5) 2_776
